data_1552397
loop_
_publ_author_name
'Dyachenko , Natalia V.'
'Khoroshutin, Andrey V.'
'Sotnikova, Yulia'
'Karnoukhova, Valentina A.'
'Tokarev, Sergey'
'Anisimov, Alexander V.'
'Fedorov, Yury V.'
'Fedorova, Olga'

_publ_section_title
;
 Synthesis of the fused heterocyclic systems via Mallory photoreaction of
 arylthienylethenes
;
_journal_name_full 'Photochemical &amp; Photobiological Sciences'
_journal_paper_doi 10.1039/C9PP00289H
_journal_year 2019
_chemical_formula_moiety 'C14 H14 O2 S'
_chemical_formula_sum 'C14 H14 O2 S'
_chemical_formula_weight 246.31
_space_group_crystal_system monoclinic
_space_group_IT_number 14
_space_group_name_Hall '-P 2yn'
_space_group_name_H-M_alt 'P 1 21/n 1'
_symmetry_space_group_name_Hall '-P 2yn'
_symmetry_space_group_name_H-M 'P 1 21/n 1'
_atom_sites_solution_hydrogens geom
_atom_sites_solution_primary dual
_audit_creation_method SHELXL-2016/6
_audit_update_record
;
2019-03-13 deposited with the CCDC.    2019-10-08 downloaded from the CCDC.
;
_cell_angle_alpha 90
_cell_angle_beta 96.0580(10)
_cell_angle_gamma 90
_cell_formula_units_Z 4
_cell_length_a 15.2689(10)
_cell_length_b 5.1860(3)
_cell_length_c 15.3921(10)
_cell_measurement_reflns_used 197
_cell_measurement_temperature 120(2)
_cell_measurement_theta_max 25
_cell_measurement_theta_min 3
_cell_volume 1212.01(13)
_computing_cell_refinement 'Bruker SAINT'
_computing_data_collection 'Bruker APEX2'
_computing_data_reduction 'Bruker SAINT'
_computing_molecular_graphics 'SHELXTL (Sheldrick, 2008)'
_computing_publication_material 'SHELXTL (Sheldrick, 2008)'
_computing_structure_refinement 'SHELXL (Sheldrick, 2015b)'
_computing_structure_solution 'SHELXT (Sheldrick, 2015a)'
_diffrn_ambient_temperature 120(2)
_diffrn_detector_type 'Bruker APEX II CCD area detector'
_diffrn_measured_fraction_theta_full 1.000
_diffrn_measured_fraction_theta_max 1.000
_diffrn_measurement_device_type 'Bruker SMART APEX II diffractometer'
_diffrn_measurement_method 'omega scans'
_diffrn_radiation_type MoK\a
_diffrn_radiation_wavelength 0.71073
_diffrn_reflns_av_R_equivalents 0.0328
_diffrn_reflns_av_unetI/netI 0.0289
_diffrn_reflns_Laue_measured_fraction_full 1.000
_diffrn_reflns_Laue_measured_fraction_max 1.000
_diffrn_reflns_limit_h_max 21
_diffrn_reflns_limit_h_min -21
_diffrn_reflns_limit_k_max 7
_diffrn_reflns_limit_k_min -7
_diffrn_reflns_limit_l_max 22
_diffrn_reflns_limit_l_min -22
_diffrn_reflns_number 15504
_diffrn_reflns_point_group_measured_fraction_full 1.000
_diffrn_reflns_point_group_measured_fraction_max 1.000
_diffrn_reflns_theta_full 25.242
_diffrn_reflns_theta_max 30.655
_diffrn_reflns_theta_min 1.787
_exptl_absorpt_coefficient_mu 0.253
_exptl_absorpt_correction_T_max 0.7461
_exptl_absorpt_correction_T_min 0.6982
_exptl_absorpt_correction_type multi-scan
_exptl_absorpt_process_details 'Bruker SADABS'
_exptl_crystal_colour colorless
_exptl_crystal_density_diffrn 1.350
_exptl_crystal_description plate
_exptl_crystal_F_000 520
_exptl_crystal_size_max 0.200
_exptl_crystal_size_mid 0.130
_exptl_crystal_size_min 0.110
_refine_diff_density_max 0.445
_refine_diff_density_min -0.237
_refine_diff_density_rms 0.060
_refine_ls_extinction_method none
_refine_ls_goodness_of_fit_ref 1.014
_refine_ls_hydrogen_treatment constr
_refine_ls_matrix_type full
_refine_ls_number_parameters 156
_refine_ls_number_reflns 3756
_refine_ls_number_restraints 0
_refine_ls_restrained_S_all 1.014
_refine_ls_R_factor_all 0.0523
_refine_ls_R_factor_gt 0.0376
_refine_ls_shift/su_max 0.000
_refine_ls_shift/su_mean 0.000
_refine_ls_structure_factor_coef Fsqd
_refine_ls_weighting_details 'w=1/[\s^2^(Fo^2^)+(0.0553P)^2^+0.5210P] where P=(Fo^2^+2Fc^2^)/3'
_refine_ls_weighting_scheme calc
_refine_ls_wR_factor_gt 0.0965
_refine_ls_wR_factor_ref 0.1052
_reflns_Friedel_coverage 0.000
_reflns_number_gt 2998
_reflns_number_total 3756
_reflns_threshold_expression I>2\s(I)
_cod_data_source_file c9pp00289h2.cif
_cod_data_source_block nat24-26
_cod_database_code 1552397
_shelx_shelxl_version_number 2016/6
_shelx_space_group_comment
;
The symmetry employed for this shelxl refinement is uniquely defined
by the following loop, which should always be used as a source of
symmetry information in preference to the above space-group names.
They are only intended as comments.
;
_shelx_estimated_absorpt_t_min 0.951
_shelx_estimated_absorpt_t_max 0.973

loop_
_space_group_symop_operation_xyz
'x, y, z'
'-x+1/2, y+1/2, -z+1/2'
'-x, -y, -z'
'x-1/2, -y-1/2, z-1/2'

loop_
_atom_site_label
_atom_site_type_symbol
_atom_site_fract_x
_atom_site_fract_y
_atom_site_fract_z
_atom_site_U_iso_or_equiv
_atom_site_adp_type
_atom_site_occupancy
_atom_site_site_symmetry_order
_atom_site_calc_flag
_atom_site_refinement_flags_posn
_atom_site_refinement_flags_adp
S1 S 0.72815(2) 0.63873(7) 0.37055(2) 0.01822(10) Uani 1 1 d . .
O22 O 0.53777(6) 0.78400(19) 0.59827(6) 0.0197(2) Uani 1 1 d . .
O42 O 0.54421(6) 0.43664(19) 0.88526(6) 0.0170(2) Uani 1 1 d . .
C2 C 0.76709(8) 0.3877(2) 0.43859(8) 0.0144(2) Uani 1 1 d . .
C3 C 0.83890(9) 0.2719(3) 0.40764(8) 0.0163(2) Uani 1 1 d . .
H3 H 0.869447 0.129341 0.435209 0.020 Uiso 1 1 calc R U
C4 C 0.86234(9) 0.3905(3) 0.32926(8) 0.0177(3) Uani 1 1 d . .
H4 H 0.910292 0.335197 0.299278 0.021 Uiso 1 1 calc R U
C5 C 0.80860(9) 0.5905(3) 0.30237(9) 0.0188(3) Uani 1 1 d . .
H5 H 0.814855 0.691505 0.251897 0.023 Uiso 1 1 calc R U
C1' C 0.73105(9) 0.3327(3) 0.52026(8) 0.0166(2) Uani 1 1 d . .
H1' H 0.751947 0.183793 0.551896 0.020 Uiso 1 1 calc R U
C2' C 0.67036(9) 0.4776(3) 0.55401(8) 0.0167(2) Uani 1 1 d . .
H2' H 0.645633 0.614093 0.518258 0.020 Uiso 1 1 calc R U
C1" C 0.63779(8) 0.4501(3) 0.63950(8) 0.0146(2) Uani 1 1 d . .
C2" C 0.57042(8) 0.6172(2) 0.66226(8) 0.0143(2) Uani 1 1 d . .
C3" C 0.54069(8) 0.6072(2) 0.74449(8) 0.0144(2) Uani 1 1 d . .
H3" H 0.495717 0.721176 0.758946 0.017 Uiso 1 1 calc R U
C4" C 0.57747(8) 0.4282(2) 0.80577(8) 0.0139(2) Uani 1 1 d . .
C5" C 0.64284(8) 0.2586(3) 0.78517(8) 0.0162(2) Uani 1 1 d . .
H5" H 0.667129 0.135360 0.826576 0.019 Uiso 1 1 calc R U
C6" C 0.67188(8) 0.2736(3) 0.70246(9) 0.0169(2) Uani 1 1 d . .
H6" H 0.716773 0.158690 0.688436 0.020 Uiso 1 1 calc R U
C21 C 0.46890(9) 0.9554(3) 0.61681(9) 0.0198(3) Uani 1 1 d . .
H21A H 0.452051 1.063942 0.565654 0.030 Uiso 1 1 calc R U
H21B H 0.489591 1.064655 0.666737 0.030 Uiso 1 1 calc R U
H21C H 0.417812 0.855082 0.630752 0.030 Uiso 1 1 calc R U
C41 C 0.57262(9) 0.2374(3) 0.94610(8) 0.0191(3) Uani 1 1 d . .
H41A H 0.542518 0.256595 0.998902 0.029 Uiso 1 1 calc R U
H41B H 0.636395 0.250508 0.961506 0.029 Uiso 1 1 calc R U
H41C H 0.558397 0.068758 0.919574 0.029 Uiso 1 1 calc R U

loop_
_atom_site_aniso_label
_atom_site_aniso_U_11
_atom_site_aniso_U_22
_atom_site_aniso_U_33
_atom_site_aniso_U_23
_atom_site_aniso_U_13
_atom_site_aniso_U_12
S1 0.01973(17) 0.01952(16) 0.01622(16) 0.00251(12) 0.00577(12) 0.00431(12)
O22 0.0240(5) 0.0219(5) 0.0143(4) 0.0059(4) 0.0071(4) 0.0103(4)
O42 0.0196(5) 0.0205(5) 0.0118(4) 0.0042(3) 0.0057(3) 0.0026(4)
C2 0.0153(6) 0.0150(5) 0.0130(5) -0.0005(4) 0.0023(4) -0.0005(4)
C3 0.0177(6) 0.0184(6) 0.0130(5) -0.0003(5) 0.0028(4) -0.0006(5)
C4 0.0153(6) 0.0235(6) 0.0149(6) -0.0011(5) 0.0049(5) 0.0009(5)
C5 0.0185(6) 0.0237(7) 0.0153(6) 0.0023(5) 0.0066(5) -0.0003(5)
C1' 0.0185(6) 0.0176(6) 0.0143(6) 0.0019(5) 0.0044(5) 0.0002(5)
C2' 0.0175(6) 0.0199(6) 0.0132(6) 0.0018(5) 0.0039(5) 0.0021(5)
C1" 0.0137(6) 0.0174(6) 0.0133(5) 0.0005(4) 0.0037(4) -0.0006(5)
C2" 0.0157(6) 0.0145(5) 0.0129(5) 0.0022(4) 0.0023(4) 0.0009(4)
C3" 0.0145(6) 0.0157(6) 0.0137(5) 0.0012(4) 0.0043(4) 0.0011(4)
C4" 0.0143(6) 0.0159(6) 0.0119(5) 0.0010(4) 0.0034(4) -0.0028(4)
C5" 0.0167(6) 0.0170(6) 0.0151(6) 0.0036(5) 0.0026(5) 0.0015(5)
C6" 0.0155(6) 0.0182(6) 0.0177(6) 0.0014(5) 0.0045(5) 0.0026(5)
C21 0.0210(6) 0.0216(6) 0.0173(6) 0.0040(5) 0.0049(5) 0.0089(5)
C41 0.0232(6) 0.0218(6) 0.0125(6) 0.0055(5) 0.0030(5) -0.0006(5)

loop_
_atom_type_symbol
_atom_type_description
_atom_type_scat_dispersion_real
_atom_type_scat_dispersion_imag
_atom_type_scat_source
C C 0.0033 0.0016 'International Tables Vol C Tables 4.2.6.8 and 6.1.1.4'
H H 0.0000 0.0000 'International Tables Vol C Tables 4.2.6.8 and 6.1.1.4'
O O 0.0106 0.0060 'International Tables Vol C Tables 4.2.6.8 and 6.1.1.4'
S S 0.1246 0.1234 'International Tables Vol C Tables 4.2.6.8 and 6.1.1.4'

loop_
_geom_angle_atom_site_label_1
_geom_angle_atom_site_label_2
_geom_angle_atom_site_label_3
_geom_angle
C5 S1 C2 92.18(6)
C2" O22 C21 118.08(10)
C4" O42 C41 116.42(10)
C3 C2 C1' 126.95(12)
C3 C2 S1 110.64(10)
C1' C2 S1 122.17(10)
C2 C3 C4 112.49(12)
C2 C3 H3 123.8
C4 C3 H3 123.8
C5 C4 C3 112.79(12)
C5 C4 H4 123.6
C3 C4 H4 123.6
C4 C5 S1 111.89(10)
C4 C5 H5 124.1
S1 C5 H5 124.1
C2' C1' C2 124.47(12)
C2' C1' H1' 117.8
C2 C1' H1' 117.8
C1' C2' C1" 127.52(12)
C1' C2' H2' 116.2
C1" C2' H2' 116.2
C6" C1" C2" 117.22(11)
C6" C1" C2' 123.55(12)
C2" C1" C2' 119.18(11)
O22 C2" C3" 123.43(11)
O22 C2" C1" 115.38(11)
C3" C2" C1" 121.19(11)
C2" C3" C4" 119.49(12)
C2" C3" H3" 120.3
C4" C3" H3" 120.3
O42 C4" C5" 124.35(11)
O42 C4" C3" 114.82(11)
C5" C4" C3" 120.83(11)
C4" C5" C6" 118.55(12)
C4" C5" H5" 120.7
C6" C5" H5" 120.7
C1" C6" C5" 122.70(12)
C1" C6" H6" 118.6
C5" C6" H6" 118.6
O22 C21 H21A 109.5
O22 C21 H21B 109.5
H21A C21 H21B 109.5
O22 C21 H21C 109.5
H21A C21 H21C 109.5
H21B C21 H21C 109.5
O42 C41 H41A 109.5
O42 C41 H41B 109.5
H41A C41 H41B 109.5
O42 C41 H41C 109.5
H41A C41 H41C 109.5
H41B C41 H41C 109.5

loop_
_geom_bond_atom_site_label_1
_geom_bond_atom_site_label_2
_geom_bond_distance
S1 C5 1.7161(13)
S1 C2 1.7359(13)
O22 C2" 1.3652(15)
O22 C21 1.4284(16)
O42 C4" 1.3740(14)
O42 C41 1.4306(16)
C2 C3 1.3785(18)
C2 C1' 1.4527(17)
C3 C4 1.4326(18)
C3 H3 0.9500
C4 C5 1.3600(19)
C4 H4 0.9500
C5 H5 0.9500
C1' C2' 1.3398(18)
C1' H1' 0.9500
C2' C1" 1.4619(17)
C2' H2' 0.9500
C1" C6" 1.3933(18)
C1" C2" 1.4170(17)
C2" C3" 1.3900(17)
C3" C4" 1.3982(17)
C3" H3" 0.9500
C4" C5" 1.3918(18)
C5" C6" 1.3937(17)
C5" H5" 0.9500
C6" H6" 0.9500
C21 H21A 0.9800
C21 H21B 0.9800
C21 H21C 0.9800
C41 H41A 0.9800
C41 H41B 0.9800
C41 H41C 0.9800

loop_
_geom_torsion_atom_site_label_1
_geom_torsion_atom_site_label_2
_geom_torsion_atom_site_label_3
_geom_torsion_atom_site_label_4
_geom_torsion
C5 S1 C2 C3 -0.80(10)
C5 S1 C2 C1' 174.04(11)
C1' C2 C3 C4 -173.83(12)
S1 C2 C3 C4 0.70(14)
C2 C3 C4 C5 -0.18(17)
C3 C4 C5 S1 -0.43(15)
C2 S1 C5 C4 0.71(11)
C3 C2 C1' C2' 168.73(14)
S1 C2 C1' C2' -5.22(19)
C2 C1' C2' C1" -173.16(12)
C1' C2' C1" C6" 5.2(2)
C1' C2' C1" C2" -177.52(13)
C21 O22 C2" C3" -0.58(19)
C21 O22 C2" C1" 179.23(12)
C6" C1" C2" O22 -178.91(11)
C2' C1" C2" O22 3.64(18)
C6" C1" C2" C3" 0.90(19)
C2' C1" C2" C3" -176.54(12)
O22 C2" C3" C4" 179.42(12)
C1" C2" C3" C4" -0.38(19)
C41 O42 C4" C5" -7.26(18)
C41 O42 C4" C3" 172.95(11)
C2" C3" C4" O42 179.22(11)
C2" C3" C4" C5" -0.57(19)
O42 C4" C5" C6" -178.81(12)
C3" C4" C5" C6" 0.96(19)
C2" C1" C6" C5" -0.51(19)
C2' C1" C6" C5" 176.82(13)
C4" C5" C6" C1" -0.4(2)
